data_7231383
loop_
_publ_author_name
'Almanqur, Laila'
'Vitorica-yrezabal, Inigo'
'Whitehead, George'
'Lewis, David J.'
'O'Brien, Paul'

_publ_section_title
;
 Synthesis of nanostructured powders and thin films of iron sulfide from
 molecular precursors
;
_journal_issue 51
_journal_name_full 'RSC Advances'
_journal_page_first 29096
_journal_paper_doi 10.1039/C8RA04917C
_journal_volume 8
_journal_year 2018
_chemical_formula_moiety 'C12 H21 Fe O3 S6'
_chemical_formula_sum 'C12 H21 Fe O3 S6'
_chemical_formula_weight 461.50
_space_group_crystal_system monoclinic
_space_group_IT_number 14
_space_group_name_Hall '-P 2ybc'
_space_group_name_H-M_alt 'P 1 21/c 1'
_symmetry_space_group_name_Hall '-P 2ybc'
_symmetry_space_group_name_H-M 'P 1 21/c 1'
_atom_sites_solution_hydrogens geom
_atom_sites_solution_primary dual
_audit_creation_date 2017-10-20
_audit_creation_method
;
Olex2 1.2
(compiled 2017.08.10 svn.r3458 for OlexSys, GUI svn.r5381)
;
_audit_update_record
;
2018-06-04 deposited with the CCDC.
2018-08-06 downloaded from the CCDC.
;
_cell_angle_alpha 90
_cell_angle_beta 102.292(2)
_cell_angle_gamma 90
_cell_formula_units_Z 4
_cell_length_a 13.9928(3)
_cell_length_b 15.6007(3)
_cell_length_c 9.13185(19)
_cell_measurement_reflns_used 15438
_cell_measurement_temperature 150.00(2)
_cell_measurement_theta_max 26.3970
_cell_measurement_theta_min 2.6160
_cell_volume 1947.76(7)
_computing_cell_refinement 'CrysAlisPro 1.171.39.30c (Rigaku OD, 2017)'
_computing_data_collection 'CrysAlisPro 1.171.39.30c (Rigaku OD, 2017)'
_computing_data_reduction 'CrysAlisPro 1.171.39.30c (Rigaku OD, 2017)'
_computing_molecular_graphics 'Olex2 (Dolomanov et al., 2009)'
_computing_publication_material 'Olex2 (Dolomanov et al., 2009)'
_computing_structure_refinement 'ShelXL (Sheldrick, 2015)'
_computing_structure_solution 'ShelXT (Sheldrick, 2015)'
_diffrn_ambient_temperature 150.00(2)
_diffrn_detector 'CCD plate'
_diffrn_measured_fraction_theta_full 0.999
_diffrn_measured_fraction_theta_max 0.999
_diffrn_measurement_details
;
List of Runs (angles in degrees, time in seconds):

  # Type    Start    End  Width  t~exp~   \w     \q     \k     \f   Frames
#--------------------------------------------------------------------------
  1  \w    -34.00  18.00   1.00    1.00    --    5.00  76.00-180.00   52
  2  \w    -72.00 -41.00   1.00    1.00    --    5.00 -57.00 120.00   31
  3  \w    -93.00  26.00   1.00    1.00    --   -7.80 -57.00-150.00  119
  4  \w     44.00  82.00   1.00    1.00    --   -7.80  76.00  60.00   38
  5  \w    -43.00  42.00   1.00    1.00    --   -7.80  76.00  60.00   85
  6  \w    -76.00  27.00   1.00    1.00    --   -7.80 -38.00  30.00  103
  7  \w    -97.00 -21.00   1.00    1.00    --   -7.80 -57.00  30.00   76
;
_diffrn_measurement_device 'four-circle diffractometer'
_diffrn_measurement_device_type 'XtaLAB AFC11 (RINC): Kappa single'
_diffrn_measurement_method '\w scans'
_diffrn_orient_matrix_type 'CrysAlisPro convention (1999,Acta A55,543-557)'
_diffrn_orient_matrix_UB_11 -0.0409509000
_diffrn_orient_matrix_UB_12 0.0265100000
_diffrn_orient_matrix_UB_13 0.0016991000
_diffrn_orient_matrix_UB_21 -0.0314789000
_diffrn_orient_matrix_UB_22 -0.0358605000
_diffrn_orient_matrix_UB_23 -0.0178405000
_diffrn_orient_matrix_UB_31 0.0049770000
_diffrn_orient_matrix_UB_32 -0.0088445000
_diffrn_orient_matrix_UB_33 0.0774322000
_diffrn_radiation_monochromator graphite
_diffrn_radiation_probe x-ray
_diffrn_radiation_type MoK\a
_diffrn_radiation_wavelength 0.71073
_diffrn_reflns_av_R_equivalents 0.0217
_diffrn_reflns_av_unetI/netI 0.0130
_diffrn_reflns_Laue_measured_fraction_full 0.999
_diffrn_reflns_Laue_measured_fraction_max 0.999
_diffrn_reflns_limit_h_max 17
_diffrn_reflns_limit_h_min -17
_diffrn_reflns_limit_k_max 19
_diffrn_reflns_limit_k_min -19
_diffrn_reflns_limit_l_max 10
_diffrn_reflns_limit_l_min -11
_diffrn_reflns_number 27884
_diffrn_reflns_point_group_measured_fraction_full 0.999
_diffrn_reflns_point_group_measured_fraction_max 0.999
_diffrn_reflns_theta_full 25.242
_diffrn_reflns_theta_max 26.368
_diffrn_reflns_theta_min 1.981
_diffrn_source 'fine-focus sealed X-ray tube'
_diffrn_source_type 'Enhance (Mo) X-ray Source'
_exptl_absorpt_coefficient_mu 1.423
_exptl_absorpt_correction_T_max 1.00000
_exptl_absorpt_correction_T_min 0.74712
_exptl_absorpt_correction_type multi-scan
_exptl_absorpt_process_details
;
CrysAlisPro 1.171.39.30c (Rigaku Oxford Diffraction, 2017)
Empirical absorption correction using spherical harmonics,
 implemented in SCALE3 ABSPACK scaling algorithm.
;
_exptl_crystal_colour 'clear red'
_exptl_crystal_colour_lustre clear
_exptl_crystal_colour_primary red
_exptl_crystal_density_diffrn 1.574
_exptl_crystal_description block
_exptl_crystal_F_000 956
_exptl_crystal_size_max 0.522
_exptl_crystal_size_mid 0.204
_exptl_crystal_size_min 0.094
_refine_diff_density_max 0.351
_refine_diff_density_min -0.217
_refine_diff_density_rms 0.041
_refine_ls_extinction_method none
_refine_ls_goodness_of_fit_ref 1.035
_refine_ls_hydrogen_treatment constr
_refine_ls_matrix_type full
_refine_ls_number_parameters 202
_refine_ls_number_reflns 3978
_refine_ls_number_restraints 0
_refine_ls_restrained_S_all 1.035
_refine_ls_R_factor_all 0.0194
_refine_ls_R_factor_gt 0.0177
_refine_ls_shift/su_max 0.001
_refine_ls_shift/su_mean 0.000
_refine_ls_structure_factor_coef Fsqd
_refine_ls_weighting_details 'w=1/[\s^2^(Fo^2^)+(0.0207P)^2^+0.7954P] where P=(Fo^2^+2Fc^2^)/3'
_refine_ls_weighting_scheme calc
_refine_ls_wR_factor_gt 0.0439
_refine_ls_wR_factor_ref 0.0446
_reflns_Friedel_coverage 0.000
_reflns_number_gt 3726
_reflns_number_total 3978
_reflns_threshold_expression 'I > 2\s(I)'
_cod_data_source_file c8ra04917c2.cif
_cod_data_source_block s4988r
_cod_database_code 7231383
_shelx_shelxl_version_number 2016/6
_chemical_oxdiff_formula 'Fe S2 C6 H6 O'
_shelx_space_group_comment
;
The symmetry employed for this shelxl refinement is uniquely defined
by the following loop, which should always be used as a source of
symmetry information in preference to the above space-group names.
They are only intended as comments.
;
_reflns_odcompleteness_completeness 99.93
_reflns_odcompleteness_iscentric 1
_reflns_odcompleteness_theta 26.32
_olex2_refinement_description
;
1. Fixed Uiso
 At 1.2 times of:
  All C(H,H) groups
 At 1.5 times of:
  All C(H,H,H) groups
2.a Secondary CH2 refined with riding coordinates:
 C2(H2A,H2B), C3(H3A,H3B), C10(H10A,H10B), C7(H7A,H7B), C11(H11A,H11B), C6(H6A,
 H6B)
2.b Idealised Me refined as rotating group:
 C8(H8A,H8B,H8C), C4(H4A,H4B,H4C), C12(H12A,H12B,H12C)
;
_olex2_submission_special_instructions 'No special instructions were received'
_oxdiff_exptl_absorpt_empirical_details
;
Empirical correction (ABSPACK) includes:
- Absorption correction using spherical harmonics
- Frame scaling
;
_oxdiff_exptl_absorpt_empirical_full_max 1.378
_oxdiff_exptl_absorpt_empirical_full_min 0.679

loop_
_space_group_symop_operation_xyz
'x, y, z'
'-x, y+1/2, -z+1/2'
'-x, -y, -z'
'x, -y-1/2, z-1/2'

loop_
_atom_site_label
_atom_site_type_symbol
_atom_site_fract_x
_atom_site_fract_y
_atom_site_fract_z
_atom_site_U_iso_or_equiv
_atom_site_adp_type
_atom_site_occupancy
_atom_site_site_symmetry_order
_atom_site_calc_flag
_atom_site_refinement_flags_posn
Fe1 Fe 0.28290(2) 0.45353(2) 0.33025(2) 0.01732(5) Uani 1 1 d .
S6 S 0.28357(2) 0.48637(2) 0.57616(3) 0.02113(7) Uani 1 1 d .
S2 S 0.44942(2) 0.43794(2) 0.34687(3) 0.02135(7) Uani 1 1 d .
S1 S 0.29825(2) 0.43934(2) 0.08620(3) 0.02219(8) Uani 1 1 d .
S5 S 0.27269(2) 0.60023(2) 0.33037(4) 0.02366(8) Uani 1 1 d .
S3 S 0.11660(2) 0.42747(2) 0.25709(4) 0.02152(7) Uani 1 1 d .
S4 S 0.26678(2) 0.30938(2) 0.37490(4) 0.02321(8) Uani 1 1 d .
O1 O 0.48479(6) 0.40293(6) 0.08302(9) 0.02020(18) Uani 1 1 d .
O3 O 0.27470(7) 0.65817(6) 0.59808(11) 0.0276(2) Uani 1 1 d .
O2 O 0.07753(7) 0.26649(6) 0.29217(11) 0.0268(2) Uani 1 1 d .
C1 C 0.41835(9) 0.42486(8) 0.15862(13) 0.0181(2) Uani 1 1 d .
C2 C 0.44993(9) 0.38248(8) -0.07631(13) 0.0211(3) Uani 1 1 d .
H2A H 0.433804 0.435920 -0.134813 0.025 Uiso 1 1 calc R
H2B H 0.390120 0.346868 -0.090067 0.025 Uiso 1 1 calc R
C9 C 0.27679(9) 0.58923(8) 0.51650(14) 0.0209(3) Uani 1 1 d .
C5 C 0.14627(9) 0.32519(8) 0.30792(14) 0.0202(3) Uani 1 1 d .
C3 C 0.52879(10) 0.33474(9) -0.13002(14) 0.0261(3) Uani 1 1 d .
H3A H 0.547616 0.283135 -0.067415 0.031 Uiso 1 1 calc R
H3B H 0.587281 0.371639 -0.121456 0.031 Uiso 1 1 calc R
C10 C 0.26723(10) 0.64909(9) 0.75523(15) 0.0275(3) Uani 1 1 d .
H10A H 0.300785 0.697701 0.814460 0.033 Uiso 1 1 calc R
H10B H 0.299763 0.595417 0.797031 0.033 Uiso 1 1 calc R
C7 C 0.02425(11) 0.12003(9) 0.27961(16) 0.0311(3) Uani 1 1 d .
H7A H -0.035813 0.139830 0.310253 0.037 Uiso 1 1 calc R
H7B H 0.039776 0.061948 0.321651 0.037 Uiso 1 1 calc R
C11 C 0.16197(10) 0.64729(11) 0.76636(15) 0.0313(3) Uani 1 1 d .
H11A H 0.130129 0.595730 0.714496 0.038 Uiso 1 1 calc R
H11B H 0.128192 0.698386 0.715647 0.038 Uiso 1 1 calc R
C8 C 0.00480(13) 0.11501(10) 0.11080(17) 0.0370(4) Uani 1 1 d .
H8A H -0.013100 0.171916 0.068239 0.055 Uiso 1 1 calc GR
H8B H -0.048940 0.074855 0.074909 0.055 Uiso 1 1 calc GR
H8C H 0.063814 0.095007 0.079627 0.055 Uiso 1 1 calc GR
C4 C 0.49151(11) 0.30858(10) -0.29251(15) 0.0297(3) Uani 1 1 d .
H4A H 0.475418 0.359996 -0.354529 0.045 Uiso 1 1 calc GR
H4B H 0.432849 0.273069 -0.300621 0.045 Uiso 1 1 calc GR
H4C H 0.542232 0.275832 -0.327146 0.045 Uiso 1 1 calc GR
C12 C 0.15184(12) 0.64616(11) 0.92928(16) 0.0356(3) Uani 1 1 d .
H12A H 0.082374 0.646313 0.933050 0.053 Uiso 1 1 calc GR
H12B H 0.183655 0.696999 0.980938 0.053 Uiso 1 1 calc GR
H12C H 0.182991 0.594427 0.978585 0.053 Uiso 1 1 calc GR
C6 C 0.10688(12) 0.17943(9) 0.34419(18) 0.0357(4) Uani 1 1 d .
H6A H 0.120601 0.177115 0.455040 0.043 Uiso 1 1 calc R
H6B H 0.166827 0.162396 0.310344 0.043 Uiso 1 1 calc R

loop_
_atom_site_aniso_label
_atom_site_aniso_U_11
_atom_site_aniso_U_22
_atom_site_aniso_U_33
_atom_site_aniso_U_23
_atom_site_aniso_U_13
_atom_site_aniso_U_12
Fe1 0.01729(10) 0.01687(9) 0.01827(10) -0.00273(7) 0.00482(7) -0.00017(7)
S6 0.02527(16) 0.02012(15) 0.01880(15) -0.00132(12) 0.00648(12) 0.00033(12)
S2 0.01762(15) 0.03003(17) 0.01637(15) -0.00506(12) 0.00360(12) -0.00205(12)
S1 0.01871(15) 0.02949(17) 0.01792(15) -0.00421(12) 0.00286(12) 0.00190(12)
S5 0.03155(18) 0.01847(15) 0.02377(16) 0.00012(12) 0.01218(13) -0.00063(13)
S3 0.01763(15) 0.01756(15) 0.02900(17) 0.00013(12) 0.00410(12) 0.00216(12)
S4 0.01832(15) 0.01751(15) 0.03181(17) -0.00044(13) 0.00085(13) 0.00140(12)
O1 0.0194(4) 0.0252(5) 0.0168(4) -0.0043(3) 0.0057(3) -0.0018(4)
O3 0.0351(5) 0.0217(5) 0.0283(5) -0.0079(4) 0.0118(4) -0.0017(4)
O2 0.0214(5) 0.0205(5) 0.0354(5) 0.0034(4) -0.0010(4) -0.0039(4)
C1 0.0200(6) 0.0157(6) 0.0192(6) -0.0023(5) 0.0055(5) -0.0028(5)
C2 0.0233(6) 0.0240(6) 0.0163(6) -0.0042(5) 0.0050(5) -0.0031(5)
C9 0.0179(6) 0.0206(6) 0.0252(6) -0.0043(5) 0.0070(5) -0.0020(5)
C5 0.0200(6) 0.0188(6) 0.0218(6) -0.0019(5) 0.0040(5) 0.0000(5)
C3 0.0298(7) 0.0302(7) 0.0199(6) -0.0009(5) 0.0088(5) 0.0042(6)
C10 0.0292(7) 0.0307(7) 0.0220(6) -0.0111(6) 0.0041(5) 0.0004(6)
C7 0.0344(8) 0.0258(7) 0.0326(8) 0.0029(6) 0.0061(6) -0.0085(6)
C11 0.0265(7) 0.0447(9) 0.0216(7) -0.0020(6) 0.0029(5) 0.0050(6)
C8 0.0476(9) 0.0329(8) 0.0311(8) -0.0040(6) 0.0097(7) -0.0091(7)
C4 0.0364(8) 0.0322(8) 0.0233(7) -0.0061(6) 0.0125(6) -0.0005(6)
C12 0.0380(8) 0.0450(9) 0.0241(7) -0.0027(6) 0.0072(6) 0.0061(7)
C6 0.0370(8) 0.0213(7) 0.0408(8) 0.0090(6) -0.0092(7) -0.0066(6)

loop_
_atom_type_symbol
_atom_type_description
_atom_type_scat_dispersion_real
_atom_type_scat_dispersion_imag
_atom_type_scat_source
C C 0.0033 0.0016 'International Tables Vol C Tables 4.2.6.8 and 6.1.1.4'
H H 0.0000 0.0000 'International Tables Vol C Tables 4.2.6.8 and 6.1.1.4'
Fe Fe 0.3463 0.8444 'International Tables Vol C Tables 4.2.6.8 and 6.1.1.4'
O O 0.0106 0.0060 'International Tables Vol C Tables 4.2.6.8 and 6.1.1.4'
S S 0.1246 0.1234 'International Tables Vol C Tables 4.2.6.8 and 6.1.1.4'

loop_
_exptl_crystal_face_index_h
_exptl_crystal_face_index_k
_exptl_crystal_face_index_l
_exptl_crystal_face_perp_dist
15 -14 -2 0.0559
-19 8 2 0.0468
19 -8 -2 0.0468
-12 -17 2 0.0904
12 17 -2 0.0904
3 3 -13 0.2347
-3 -3 13 0.2347
-15 14 2 0.0559

loop_
_geom_angle_atom_site_label_1
_geom_angle_atom_site_label_2
_geom_angle_atom_site_label_3
_geom_angle
S6 Fe1 S2 99.464(13)
S6 Fe1 S3 96.644(13)
S6 Fe1 S4 91.424(13)
S2 Fe1 S3 159.345(14)
S1 Fe1 S6 170.879(14)
S1 Fe1 S2 75.674(12)
S1 Fe1 S3 89.938(13)
S1 Fe1 S4 96.348(14)
S5 Fe1 S6 76.389(12)
S5 Fe1 S2 99.596(14)
S5 Fe1 S1 96.629(13)
S5 Fe1 S3 96.686(13)
S5 Fe1 S4 164.833(14)
S4 Fe1 S2 91.198(13)
S4 Fe1 S3 75.506(12)
C9 S6 Fe1 84.75(4)
C1 S2 Fe1 84.77(4)
C1 S1 Fe1 85.61(4)
C9 S5 Fe1 84.88(5)
C5 S3 Fe1 85.03(4)
C5 S4 Fe1 85.47(4)
C1 O1 C2 116.99(10)
C9 O3 C10 119.39(11)
C5 O2 C6 117.48(10)
S1 C1 S2 113.66(7)
O1 C1 S2 120.44(9)
O1 C1 S1 125.87(9)
O1 C2 H2A 110.0
O1 C2 H2B 110.0
O1 C2 C3 108.67(10)
H2A C2 H2B 108.3
C3 C2 H2A 110.0
C3 C2 H2B 110.0
S6 C9 S5 113.97(7)
O3 C9 S6 126.97(10)
O3 C9 S5 119.05(10)
S4 C5 S3 113.99(7)
O2 C5 S3 119.81(9)
O2 C5 S4 126.20(10)
C2 C3 H3A 109.8
C2 C3 H3B 109.8
C2 C3 C4 109.23(11)
H3A C3 H3B 108.3
C4 C3 H3A 109.8
C4 C3 H3B 109.8
O3 C10 H10A 109.6
O3 C10 H10B 109.6
O3 C10 C11 110.11(11)
H10A C10 H10B 108.2
C11 C10 H10A 109.6
C11 C10 H10B 109.6
H7A C7 H7B 107.8
C8 C7 H7A 109.0
C8 C7 H7B 109.0
C6 C7 H7A 109.0
C6 C7 H7B 109.0
C6 C7 C8 112.93(13)
C10 C11 H11A 109.4
C10 C11 H11B 109.4
C10 C11 C12 111.32(12)
H11A C11 H11B 108.0
C12 C11 H11A 109.4
C12 C11 H11B 109.4
C7 C8 H8A 109.5
C7 C8 H8B 109.5
C7 C8 H8C 109.5
H8A C8 H8B 109.5
H8A C8 H8C 109.5
H8B C8 H8C 109.5
C3 C4 H4A 109.5
C3 C4 H4B 109.5
C3 C4 H4C 109.5
H4A C4 H4B 109.5
H4A C4 H4C 109.5
H4B C4 H4C 109.5
C11 C12 H12A 109.5
C11 C12 H12B 109.5
C11 C12 H12C 109.5
H12A C12 H12B 109.5
H12A C12 H12C 109.5
H12B C12 H12C 109.5
O2 C6 C7 107.75(11)
O2 C6 H6A 110.2
O2 C6 H6B 110.2
C7 C6 H6A 110.2
C7 C6 H6B 110.2
H6A C6 H6B 108.5

loop_
_geom_bond_atom_site_label_1
_geom_bond_atom_site_label_2
_geom_bond_distance
Fe1 S6 2.3013(3)
Fe1 S2 2.3155(4)
Fe1 S1 2.2948(4)
Fe1 S5 2.2931(4)
Fe1 S3 2.3161(4)
Fe1 S4 2.3050(4)
S6 C9 1.6908(13)
S2 C1 1.6934(12)
S1 C1 1.6851(13)
S5 C9 1.6971(13)
S3 C5 1.6888(13)
S4 C5 1.6851(13)
O1 C1 1.3157(15)
O1 C2 1.4678(14)
O3 C9 1.3122(15)
O3 C10 1.4678(16)
O2 C5 1.3136(15)
O2 C6 1.4683(16)
C2 H2A 0.9900
C2 H2B 0.9900
C2 C3 1.4978(18)
C3 H3A 0.9900
C3 H3B 0.9900
C3 C4 1.5202(18)
C10 H10A 0.9900
C10 H10B 0.9900
C10 C11 1.498(2)
C7 H7A 0.9900
C7 H7B 0.9900
C7 C8 1.509(2)
C7 C6 1.5011(19)
C11 H11A 0.9900
C11 H11B 0.9900
C11 C12 1.5243(19)
C8 H8A 0.9800
C8 H8B 0.9800
C8 H8C 0.9800
C4 H4A 0.9800
C4 H4B 0.9800
C4 H4C 0.9800
C12 H12A 0.9800
C12 H12B 0.9800
C12 H12C 0.9800
C6 H6A 0.9900
C6 H6B 0.9900

loop_
_exptl_oxdiff_crystal_face_indexfrac_h
_exptl_oxdiff_crystal_face_indexfrac_k
_exptl_oxdiff_crystal_face_indexfrac_l
_exptl_oxdiff_crystal_face_x
_exptl_oxdiff_crystal_face_y
_exptl_oxdiff_crystal_face_z
14.9793 -13.9697 -1.9966 -0.9871 0.0650 0.0435
-18.9721 7.9782 1.9966 0.9918 0.2755 -0.0104
18.9721 -7.9782 -1.9966 -0.9918 -0.2755 0.0104
-11.9787 -16.9765 1.9966 0.0439 0.9502 0.2451
11.9787 16.9765 -1.9966 -0.0439 -0.9502 -0.2451
2.9949 2.9992 -12.9782 -0.0652 0.0297 -1.0165
-2.9949 -2.9992 12.9782 0.0652 -0.0297 1.0165
-14.9793 13.9697 1.9966 0.9871 -0.0650 -0.0435
